data_1545061
loop_
_publ_author_name
'Kinomura, N.'
'Hosoda, M.'
'Kumada, N.'
'Kojima, H.'

_publ_section_title
;
 Preparation of pyrochlore type Na0.39Bi3.47O7 containing Bi5+ by low
 temperature hydrothermal reaction
;
_journal_name_full 'Journal of the Ceramic Society of Japan'
_journal_page_first 966
_journal_page_last 968
_journal_volume 101
_journal_year 1993
_chemical_formula_sum 'Bi3.47 Na0.39 O7'
_chemical_name_common 'Na0.39Bi3.47O7 pyrochlore'
_space_group_IT_number 227
_space_group_name_H-M_alt 'F d -3 m'
_symmetry_space_group_name_Hall '-F 4vw 2vw 3'
_symmetry_space_group_name_H-M 'F d -3 m :2'
_cell_angle_alpha 90
_cell_angle_beta 90
_cell_angle_gamma 90
_cell_formula_units_Z 8
_cell_length_a 10.943(8)
_cell_length_b 10.943(8)
_cell_length_c 10.943(8)
_cell_volume 1310.4(17)
_cod_data_source_file Na0.39Bi3.45O7.cif
_cod_data_source_block Na-pyrochlore
_cod_original_formula_sum 'Na0.39 Bi3.47 O7'
_cod_database_code 1545061

loop_
_space_group_symop_operation_xyz
'x, y, z'
'-x, -y, -z'
'-x+3/4, -y+1/4, z+1/2'
'x+1/4, y+3/4, -z+1/2'
'-x+1/4, y+1/2, -z+3/4'
'x+3/4, -y+1/2, z+1/4'
'x+1/2, -y+3/4, -z+1/4'
'-x+1/2, y+1/4, z+3/4'
'z, x, y'
'-z, -x, -y'
'z+1/2, -x+3/4, -y+1/4'
'-z+1/2, x+1/4, y+3/4'
'-z+3/4, -x+1/4, y+1/2'
'z+1/4, x+3/4, -y+1/2'
'-z+1/4, x+1/2, -y+3/4'
'z+3/4, -x+1/2, y+1/4'
'y, z, x'
'-y, -z, -x'
'-y+1/4, z+1/2, -x+3/4'
'y+3/4, -z+1/2, x+1/4'
'y+1/2, -z+3/4, -x+1/4'
'-y+1/2, z+1/4, x+3/4'
'-y+3/4, -z+1/4, x+1/2'
'y+1/4, z+3/4, -x+1/2'
'y+3/4, x+1/4, -z+1/2'
'-y+1/4, -x+3/4, z+1/2'
'-y, -x, -z'
'y, x, z'
'y+1/4, -x+1/2, z+3/4'
'-y+3/4, x+1/2, -z+1/4'
'-y+1/2, x+3/4, z+1/4'
'y+1/2, -x+1/4, -z+3/4'
'x+3/4, z+1/4, -y+1/2'
'-x+1/4, -z+3/4, y+1/2'
'-x+1/2, z+3/4, y+1/4'
'x+1/2, -z+1/4, -y+3/4'
'-x, -z, -y'
'x, z, y'
'x+1/4, -z+1/2, y+3/4'
'-x+3/4, z+1/2, -y+1/4'
'z+3/4, y+1/4, -x+1/2'
'-z+1/4, -y+3/4, x+1/2'
'z+1/4, -y+1/2, x+3/4'
'-z+3/4, y+1/2, -x+1/4'
'-z+1/2, y+3/4, x+1/4'
'z+1/2, -y+1/4, -x+3/4'
'-z, -y, -x'
'z, y, x'
'x, y+1/2, z+1/2'
'-x, -y+1/2, -z+1/2'
'-x+3/4, -y+3/4, z'
'x+1/4, y+1/4, -z'
'-x+1/4, y, -z+1/4'
'x+3/4, -y, z+3/4'
'x+1/2, -y+1/4, -z+3/4'
'-x+1/2, y+3/4, z+1/4'
'z, x+1/2, y+1/2'
'-z, -x+1/2, -y+1/2'
'z+1/2, -x+1/4, -y+3/4'
'-z+1/2, x+3/4, y+1/4'
'-z+3/4, -x+3/4, y'
'z+1/4, x+1/4, -y'
'-z+1/4, x, -y+1/4'
'z+3/4, -x, y+3/4'
'y, z+1/2, x+1/2'
'-y, -z+1/2, -x+1/2'
'-y+1/4, z, -x+1/4'
'y+3/4, -z, x+3/4'
'y+1/2, -z+1/4, -x+3/4'
'-y+1/2, z+3/4, x+1/4'
'-y+3/4, -z+3/4, x'
'y+1/4, z+1/4, -x'
'y+3/4, x+3/4, -z'
'-y+1/4, -x+1/4, z'
'-y, -x+1/2, -z+1/2'
'y, x+1/2, z+1/2'
'y+1/4, -x, z+1/4'
'-y+3/4, x, -z+3/4'
'-y+1/2, x+1/4, z+3/4'
'y+1/2, -x+3/4, -z+1/4'
'x+3/4, z+3/4, -y'
'-x+1/4, -z+1/4, y'
'-x+1/2, z+1/4, y+3/4'
'x+1/2, -z+3/4, -y+1/4'
'-x, -z+1/2, -y+1/2'
'x, z+1/2, y+1/2'
'x+1/4, -z, y+1/4'
'-x+3/4, z, -y+3/4'
'z+3/4, y+3/4, -x'
'-z+1/4, -y+1/4, x'
'z+1/4, -y, x+1/4'
'-z+3/4, y, -x+3/4'
'-z+1/2, y+1/4, x+3/4'
'z+1/2, -y+3/4, -x+1/4'
'-z, -y+1/2, -x+1/2'
'z, y+1/2, x+1/2'
'x+1/2, y, z+1/2'
'-x+1/2, -y, -z+1/2'
'-x+1/4, -y+1/4, z'
'x+3/4, y+3/4, -z'
'-x+3/4, y+1/2, -z+1/4'
'x+1/4, -y+1/2, z+3/4'
'x, -y+3/4, -z+3/4'
'-x, y+1/4, z+1/4'
'z+1/2, x, y+1/2'
'-z+1/2, -x, -y+1/2'
'z, -x+3/4, -y+3/4'
'-z, x+1/4, y+1/4'
'-z+1/4, -x+1/4, y'
'z+3/4, x+3/4, -y'
'-z+3/4, x+1/2, -y+1/4'
'z+1/4, -x+1/2, y+3/4'
'y+1/2, z, x+1/2'
'-y+1/2, -z, -x+1/2'
'-y+3/4, z+1/2, -x+1/4'
'y+1/4, -z+1/2, x+3/4'
'y, -z+3/4, -x+3/4'
'-y, z+1/4, x+1/4'
'-y+1/4, -z+1/4, x'
'y+3/4, z+3/4, -x'
'y+1/4, x+1/4, -z'
'-y+3/4, -x+3/4, z'
'-y+1/2, -x, -z+1/2'
'y+1/2, x, z+1/2'
'y+3/4, -x+1/2, z+1/4'
'-y+1/4, x+1/2, -z+3/4'
'-y, x+3/4, z+3/4'
'y, -x+1/4, -z+1/4'
'x+1/4, z+1/4, -y'
'-x+3/4, -z+3/4, y'
'-x, z+3/4, y+3/4'
'x, -z+1/4, -y+1/4'
'-x+1/2, -z, -y+1/2'
'x+1/2, z, y+1/2'
'x+3/4, -z+1/2, y+1/4'
'-x+1/4, z+1/2, -y+3/4'
'z+1/4, y+1/4, -x'
'-z+3/4, -y+3/4, x'
'z+3/4, -y+1/2, x+1/4'
'-z+1/4, y+1/2, -x+3/4'
'-z, y+3/4, x+3/4'
'z, -y+1/4, -x+1/4'
'-z+1/2, -y, -x+1/2'
'z+1/2, y, x+1/2'
'x+1/2, y+1/2, z'
'-x+1/2, -y+1/2, -z'
'-x+1/4, -y+3/4, z+1/2'
'x+3/4, y+1/4, -z+1/2'
'-x+3/4, y, -z+3/4'
'x+1/4, -y, z+1/4'
'x, -y+1/4, -z+1/4'
'-x, y+3/4, z+3/4'
'z+1/2, x+1/2, y'
'-z+1/2, -x+1/2, -y'
'z, -x+1/4, -y+1/4'
'-z, x+3/4, y+3/4'
'-z+1/4, -x+3/4, y+1/2'
'z+3/4, x+1/4, -y+1/2'
'-z+3/4, x, -y+3/4'
'z+1/4, -x, y+1/4'
'y+1/2, z+1/2, x'
'-y+1/2, -z+1/2, -x'
'-y+3/4, z, -x+3/4'
'y+1/4, -z, x+1/4'
'y, -z+1/4, -x+1/4'
'-y, z+3/4, x+3/4'
'-y+1/4, -z+3/4, x+1/2'
'y+3/4, z+1/4, -x+1/2'
'y+1/4, x+3/4, -z+1/2'
'-y+3/4, -x+1/4, z+1/2'
'-y+1/2, -x+1/2, -z'
'y+1/2, x+1/2, z'
'y+3/4, -x, z+3/4'
'-y+1/4, x, -z+1/4'
'-y, x+1/4, z+1/4'
'y, -x+3/4, -z+3/4'
'x+1/4, z+3/4, -y+1/2'
'-x+3/4, -z+1/4, y+1/2'
'-x, z+1/4, y+1/4'
'x, -z+3/4, -y+3/4'
'-x+1/2, -z+1/2, -y'
'x+1/2, z+1/2, y'
'x+3/4, -z, y+3/4'
'-x+1/4, z, -y+1/4'
'z+1/4, y+3/4, -x+1/2'
'-z+3/4, -y+1/4, x+1/2'
'z+3/4, -y, x+3/4'
'-z+1/4, y, -x+1/4'
'-z, y+1/4, x+1/4'
'z, -y+3/4, -x+3/4'
'-z+1/2, -y+1/2, -x'
'z+1/2, y+1/2, x'

loop_
_atom_site_label
_atom_site_occupancy
_atom_site_fract_x
_atom_site_fract_y
_atom_site_fract_z
_atom_site_adp_type
_atom_site_B_iso_or_equiv
_atom_site_type_symbol
NaBi 0.7300 0.500000 0.500000 0.500000 Biso 1.000000 Bi
NaBi 0.1900 0.500000 0.500000 0.500000 Biso 1.000000 Na
Bi 1.0 0.000000 0.000000 0.000000 Biso 1.700000 Bi
O1 1.0 0.357(6) 0.125000 0.125000 Biso 1.000000 O
O2 1.0 0.375000 0.375000 0.375000 Biso 1.000000 O
